data_7010706
loop_
_publ_author_name
'Tang, Christina Y.'
'Coxall, Robert A.'
'Downs, Anthony J.'
'Greene, Tim M.'
'Parsons, Simon'

_publ_section_title
;
 Oligomeric structures of the crystalline dimethylamine adducts
 Me2(H)N&#x00B7;MH3 (M&#x2005;=&#x2005;Al or Ga) and the dimethylamido
 derivative [Me2NGaH2]3
;
_journal_issue 14
_journal_name_full 'Journal of the Chemical Society, Dalton Transactions'
_journal_page_first 2141
_journal_paper_doi 10.1039/b102667b
_journal_year 2001
_chemical_formula_moiety Me2NH-GaH3
_chemical_formula_sum 'C2 H10 Ga N'
_chemical_formula_weight 117.83
_chemical_name_systematic
; 
? 
;
_space_group_IT_number 15
_symmetry_cell_setting monoclinic
_symmetry_space_group_name_Hall '-C 2yc'
_symmetry_space_group_name_H-M 'C 1 2/c 1'
_atom_sites_solution_hydrogens difmap
_atom_sites_solution_primary Patterson
_atom_sites_solution_secondary difmap
_audit_creation_method SHELXL-97
_cell_angle_alpha 90.00
_cell_angle_beta 102.835(11)
_cell_angle_gamma 90.00
_cell_formula_units_Z 8
_cell_length_a 17.146(2)
_cell_length_b 6.3918(12)
_cell_length_c 10.4809(15)
_cell_measurement_reflns_used 46
_cell_measurement_temperature 230(2)
_cell_measurement_theta_max 16
_cell_measurement_theta_min 15
_cell_volume 1119.9(3)
_computing_cell_refinement 'Stoe DIF4'
_computing_data_collection 'Stoe DIF4'
_computing_data_reduction 'Stoe REDU4'
_computing_molecular_graphics SHELXTL
_computing_structure_refinement 'SHELXL-97 (Sheldrick, 1997)'
_computing_structure_solution DIRDIF
_diffrn_ambient_temperature 230(2)
_diffrn_measured_fraction_theta_full 0.999
_diffrn_measured_fraction_theta_max 0.999
_diffrn_measurement_method Omega-theta
_diffrn_radiation_monochromator graphite
_diffrn_radiation_source 'fine-focus sealed tube'
_diffrn_radiation_type MoK\a
_diffrn_radiation_wavelength 0.71073
_diffrn_reflns_av_R_equivalents 0.0489
_diffrn_reflns_av_sigmaI/netI 0.0901
_diffrn_reflns_limit_h_max 24
_diffrn_reflns_limit_h_min -24
_diffrn_reflns_limit_k_max 8
_diffrn_reflns_limit_k_min -2
_diffrn_reflns_limit_l_max 14
_diffrn_reflns_limit_l_min -2
_diffrn_reflns_number 2774
_diffrn_reflns_theta_full 30.02
_diffrn_reflns_theta_max 30.02
_diffrn_reflns_theta_min 3.41
_diffrn_standards_decay_% <1
_diffrn_standards_interval_time 60
_diffrn_standards_number 3
_exptl_absorpt_coefficient_mu 4.749
_exptl_absorpt_correction_T_max 0.532
_exptl_absorpt_correction_T_min 0.462
_exptl_absorpt_correction_type psi-scan
_exptl_crystal_colour Colourless
_exptl_crystal_density_diffrn 1.398
_exptl_crystal_density_method 'not measured'
_exptl_crystal_description cylinder
_exptl_crystal_F_000 480
_exptl_crystal_size_max 0.43
_exptl_crystal_size_mid 0.20
_exptl_crystal_size_min 0.20
_refine_diff_density_max 0.470
_refine_diff_density_min -0.381
_refine_diff_density_rms 0.091
_refine_ls_extinction_coef 0.0149(7)
_refine_ls_extinction_expression Fc^*^=kFc[1+0.001xFc^2^\l^3^/sin(2\q)]^-1/4^
_refine_ls_extinction_method SHELXL
_refine_ls_goodness_of_fit_ref 0.951
_refine_ls_hydrogen_treatment 'Restrained refall/rigid group'
_refine_ls_matrix_type full
_refine_ls_number_parameters 59
_refine_ls_number_reflns 1634
_refine_ls_number_restraints 3
_refine_ls_restrained_S_all 0.950
_refine_ls_R_factor_all 0.1151
_refine_ls_R_factor_gt 0.0423
_refine_ls_shift/su_max 0.001
_refine_ls_shift/su_mean 0.000
_refine_ls_structure_factor_coef Fsqd
_refine_ls_weighting_details 'calc w=1/[\s^2^(Fo^2^)+(0.0281P)^2^+0.0000P] where P=(Fo^2^+2Fc^2^)/3'
_refine_ls_weighting_scheme calc
_refine_ls_wR_factor_gt 0.0624
_refine_ls_wR_factor_ref 0.0766
_reflns_number_gt 861
_reflns_number_total 1634
_reflns_threshold_expression >2sigma(I)
_cod_data_source_file b102667b.txt
_cod_data_source_block 2a
_cod_depositor_comments
;
The following automatic conversions were performed:
'_atom_site_symetry_multiplicity' tag replaced with
'_atom_site_symmetry_multiplicity'.

Automatic conversion script
Id: cif_correct_tags 1440 2010-10-19 06:21:57Z saulius 

The following automatic conversions were performed:
'_symmetry_cell_setting' value 'Monoclinic' changed to 'monoclinic'
according to '/home/saulius/struct/CIF-dictionaries/cif_core.dic'
dictionary named 'cif_core.dic' version 2.4.1 from 2010-06-29.

Automatic conversion script
Id: cif_fix_enum 1527 2010-12-29 10:47:43Z saulius 

The following automatic conversions were performed:

'_exptl_absorpt_correction_type' tag value 'Psi-scans' was replaced
with 'psi-scan' value.

Automatic conversion script
Id: cif_fix_values 1646 2011-03-28 12:23:43Z adriana 
;
_cod_original_cell_volume 1120.0(3)
_cod_original_sg_symbol_H-M C2/c
_cod_database_code 7010706

loop_
_symmetry_equiv_pos_as_xyz
'x, y, z'
'-x, y, -z+1/2'
'x+1/2, y+1/2, z'
'-x+1/2, y+1/2, -z+1/2'
'-x, -y, -z'
'x, -y, z-1/2'
'-x+1/2, -y+1/2, -z'
'x+1/2, -y+1/2, z-1/2'

loop_
_atom_site_label
_atom_site_type_symbol
_atom_site_fract_x
_atom_site_fract_y
_atom_site_fract_z
_atom_site_U_iso_or_equiv
_atom_site_adp_type
_atom_site_occupancy
_atom_site_symmetry_multiplicity
_atom_site_calc_flag
_atom_site_refinement_flags
_atom_site_disorder_assembly
_atom_site_disorder_group
Ga1 Ga 0.18573(2) 0.06044(7) 0.07415(4) 0.0446(2) Uani 1 1 d D . .
H1 H 0.2224(19) 0.069(5) 0.207(2) 0.061(11) Uiso 1 1 d D . .
H2 H 0.1149(16) 0.176(6) 0.033(3) 0.072(12) Uiso 1 1 d D . .
H3 H 0.2313(19) 0.043(5) -0.022(3) 0.066(12) Uiso 1 1 d D . .
N1 N 0.13955(17) -0.2389(5) 0.0736(3) 0.0412(8) Uani 1 1 d . . .
H1N H 0.1824 -0.3286 0.0960 0.064(13) Uiso 1 1 calc R . .
C1 C 0.0953(2) -0.2991(7) -0.0581(4) 0.0600(12) Uani 1 1 d . . .
H1A H 0.0786 -0.4440 -0.0572 0.062(13) Uiso 1 1 calc R . .
H1B H 0.1295 -0.2828 -0.1197 0.070(14) Uiso 1 1 calc R . .
H1C H 0.0486 -0.2104 -0.0842 0.070(14) Uiso 1 1 calc R . .
C2 C 0.0906(3) -0.2666(8) 0.1713(4) 0.0626(13) Uani 1 1 d . . .
H2A H 0.0460 -0.1697 0.1531 0.064(13) Uiso 1 1 calc R . .
H2B H 0.1230 -0.2397 0.2580 0.060(12) Uiso 1 1 calc R . .
H2C H 0.0705 -0.4089 0.1671 0.085(16) Uiso 1 1 calc R . .

loop_
_atom_site_aniso_label
_atom_site_aniso_U_11
_atom_site_aniso_U_22
_atom_site_aniso_U_33
_atom_site_aniso_U_23
_atom_site_aniso_U_13
_atom_site_aniso_U_12
Ga1 0.0474(3) 0.0399(3) 0.0471(3) -0.0024(3) 0.01152(18) -0.0003(3)
N1 0.0373(16) 0.0373(19) 0.0478(19) 0.0025(17) 0.0066(14) 0.0032(15)
C1 0.061(2) 0.053(3) 0.062(3) -0.013(3) 0.005(2) -0.011(3)
C2 0.057(2) 0.073(4) 0.060(3) 0.006(3) 0.018(2) -0.006(3)

loop_
_atom_type_symbol
_atom_type_description
_atom_type_scat_dispersion_real
_atom_type_scat_dispersion_imag
_atom_type_scat_source
C C 0.0033 0.0016 'International Tables Vol C Tables 4.2.6.8 and 6.1.1.4'
H H 0.0000 0.0000 'International Tables Vol C Tables 4.2.6.8 and 6.1.1.4'
N N 0.0061 0.0033 'International Tables Vol C Tables 4.2.6.8 and 6.1.1.4'
Ga Ga 0.2307 1.6083 'International Tables Vol C Tables 4.2.6.8 and 6.1.1.4'

loop_
_geom_angle_atom_site_label_1
_geom_angle_atom_site_label_2
_geom_angle_atom_site_label_3
_geom_angle
_geom_angle_site_symmetry_1
_geom_angle_site_symmetry_3
_geom_angle_publ_flag
N1 Ga1 H1 97.3(14) . . ?
N1 Ga1 H2 100.4(15) . . ?
H1 Ga1 H2 117(2) . . ?
N1 Ga1 H3 101.3(13) . . ?
H1 Ga1 H3 121(2) . . ?
H2 Ga1 H3 114(2) . . ?
C1 N1 C2 111.5(3) . . ?
C1 N1 Ga1 111.2(2) . . ?
C2 N1 Ga1 112.7(3) . . ?
C1 N1 H1N 107.0 . . ?
C2 N1 H1N 107.0 . . ?
Ga1 N1 H1N 107.0 . . ?
N1 C1 H1A 109.5 . . ?
N1 C1 H1B 109.5 . . ?
H1A C1 H1B 109.5 . . ?
N1 C1 H1C 109.5 . . ?
H1A C1 H1C 109.5 . . ?
H1B C1 H1C 109.5 . . ?
N1 C2 H2A 109.5 . . ?
N1 C2 H2B 109.5 . . ?
H2A C2 H2B 109.5 . . ?
N1 C2 H2C 109.5 . . ?
H2A C2 H2C 109.5 . . ?
H2B C2 H2C 109.5 . . ?

loop_
_geom_bond_atom_site_label_1
_geom_bond_atom_site_label_2
_geom_bond_distance
_geom_bond_site_symmetry_2
_geom_bond_publ_flag
Ga1 N1 2.070(3) . ?
Ga1 H1 1.39(2) . ?
Ga1 H2 1.41(2) . ?
Ga1 H3 1.41(3) . ?
N1 C1 1.471(4) . ?
N1 C2 1.472(4) . ?
N1 H1N 0.9200 . ?
C1 H1A 0.9700 . ?
C1 H1B 0.9700 . ?
C1 H1C 0.9700 . ?
C2 H2A 0.9700 . ?
C2 H2B 0.9700 . ?
C2 H2C 0.9700 . ?
